data_7220264
loop_
_publ_author_name
'Thu\'ery, Pierre'
'Harrowfield, Jack'

_publ_section_title
;
 Solvent effects in solvo-hydrothermal synthesis of uranyl ion complexes
 with 1,3-adamantanediacetate
;
_journal_issue 21
_journal_name_full CrystEngComm
_journal_page_first 4006
_journal_paper_doi 10.1039/C5CE00401B
_journal_volume 17
_journal_year 2015
_chemical_formula_sum 'C46 H76 N2 O19 U2'
_chemical_formula_weight 1437.14
_space_group_crystal_system monoclinic
_space_group_IT_number 14
_space_group_name_Hall '-P 2yn'
_space_group_name_H-M_alt 'P 1 21/n 1'
_symmetry_space_group_name_Hall '-P 2yn'
_symmetry_space_group_name_H-M 'P 1 21/n 1'
_atom_sites_solution_hydrogens mixed
_audit_creation_method SHELXL-2014
_audit_update_record
;
2015-02-03 deposited with the CCDC.
2015-04-15 downloaded from the CCDC.
;
_cell_angle_alpha 90
_cell_angle_beta 95.800(2)
_cell_angle_gamma 90
_cell_formula_units_Z 4
_cell_length_a 16.5765(4)
_cell_length_b 13.5501(4)
_cell_length_c 24.0775(8)
_cell_measurement_reflns_used 170373
_cell_measurement_temperature 150(2)
_cell_measurement_theta_max 28.70
_cell_measurement_theta_min 2.95
_cell_volume 5380.4(3)
_computing_cell_refinement 'HKL2000 (Otwinowski & Minor, 1997)'
_computing_data_collection 'COLLECT (Nonius, 1998)'
_computing_data_reduction 'HKL2000 (Otwinowski & Minor, 1997)'
_computing_molecular_graphics 'SHELXTL (Sheldrick, 2008)'
_computing_publication_material 'SHELXTL (Sheldrick, 2008); PLATON (Spek, 2003)'
_computing_structure_refinement 'SHELXL-97 (Sheldrick, 2008)'
_computing_structure_solution 'SHELXT (Sheldrick, 2014)'
_diffrn_ambient_temperature 150(2)
_diffrn_measured_fraction_theta_full 0.998
_diffrn_measured_fraction_theta_max 0.999
_diffrn_measurement_device_type 'Nonius Kappa-CCD area-detector diffractometer'
_diffrn_measurement_method 'two \f and five \w scans with 2\% steps (466 frames)'
_diffrn_radiation_monochromator graphite
_diffrn_radiation_source 'fine-focus sealed tube'
_diffrn_radiation_type MoK\a
_diffrn_radiation_wavelength 0.71073
_diffrn_reflns_av_R_equivalents 0.0812
_diffrn_reflns_av_unetI/netI 0.0874
_diffrn_reflns_laue_measured_fraction_full 0.998
_diffrn_reflns_laue_measured_fraction_max 0.999
_diffrn_reflns_limit_h_max 22
_diffrn_reflns_limit_h_min -22
_diffrn_reflns_limit_k_max 18
_diffrn_reflns_limit_k_min -18
_diffrn_reflns_limit_l_max 32
_diffrn_reflns_limit_l_min -32
_diffrn_reflns_number 170373
_diffrn_reflns_point_group_measured_fraction_full 0.998
_diffrn_reflns_point_group_measured_fraction_max 0.999
_diffrn_reflns_theta_full 25.242
_diffrn_reflns_theta_max 28.700
_diffrn_reflns_theta_min 2.945
_diffrn_standards_decay_% 0
_diffrn_standards_interval_time 0
_diffrn_standards_number 0
_exptl_absorpt_coefficient_mu 6.084
_exptl_absorpt_correction_T_max 0.653
_exptl_absorpt_correction_T_min 0.434
_exptl_absorpt_correction_type multi-scan
_exptl_absorpt_process_details 'SCALEPACK (Otwinowski & Minor, 1997)'
_exptl_crystal_colour 'translucent light yellow'
_exptl_crystal_density_diffrn 1.774
_exptl_crystal_description platelet
_exptl_crystal_F_000 2808
_exptl_crystal_size_max 0.15
_exptl_crystal_size_mid 0.13
_exptl_crystal_size_min 0.07
_refine_diff_density_max 1.708
_refine_diff_density_min -1.252
_refine_diff_density_rms 0.161
_refine_ls_extinction_method none
_refine_ls_goodness_of_fit_ref 0.984
_refine_ls_hydrogen_treatment constr
_refine_ls_matrix_type full
_refine_ls_number_parameters 626
_refine_ls_number_reflns 13882
_refine_ls_number_restraints 0
_refine_ls_restrained_S_all 0.984
_refine_ls_R_factor_all 0.0682
_refine_ls_R_factor_gt 0.0384
_refine_ls_shift/su_max 0.002
_refine_ls_shift/su_mean 0.000
_refine_ls_structure_factor_coef Fsqd
_refine_ls_weighting_details 'w=1/[\s^2^(Fo^2^)+(0.0340P)^2^] where P=(Fo^2^+2Fc^2^)/3'
_refine_ls_weighting_scheme calc
_refine_ls_wR_factor_gt 0.0828
_refine_ls_wR_factor_ref 0.0900
_reflns_Friedel_coverage 0.000
_reflns_number_gt 9742
_reflns_number_total 13882
_reflns_threshold_expression 'I > 2\s(I)'
_cod_data_source_file c5ce00401b1.cif
_cod_data_source_block 5
_cod_depositor_comments 'Adding full bibliography for 7220260--7220264.cif.'
_cod_database_code 7220264
_shelx_space_group_comment
;
The symmetry employed for this shelxl refinement is uniquely defined
by the following loop, which should always be used as a source of
symmetry information in preference to the above space-group names.
They are only intended as comments.
;
_shelxl_version_number 2014-3

loop_
_space_group_symop_operation_xyz
'x, y, z'
'-x+1/2, y+1/2, -z+1/2'
'-x, -y, -z'
'x-1/2, -y-1/2, z-1/2'

loop_
_atom_site_label
_atom_site_type_symbol
_atom_site_fract_x
_atom_site_fract_y
_atom_site_fract_z
_atom_site_U_iso_or_equiv
_atom_site_adp_type
_atom_site_occupancy
_atom_site_site_symmetry_order
_atom_site_calc_flag
_atom_site_refinement_flags_posn
_atom_site_refinement_flags_adp
U1 U 0.36746(2) 0.32919(2) 0.49501(2) 0.03459(6) Uani 1 1 d . .
U2 U 0.97171(2) 0.06414(2) 0.64571(2) 0.03336(6) Uani 1 1 d . .
O1 O 0.38431(19) 0.2017(3) 0.48943(13) 0.0429(8) Uani 1 1 d . .
O2 O 0.3497(2) 0.4575(3) 0.50020(15) 0.0534(10) Uani 1 1 d . .
O3 O 0.87370(18) 0.0587(3) 0.66692(13) 0.0453(10) Uani 1 1 d . .
O4 O 1.07118(17) 0.0699(3) 0.62585(13) 0.0437(10) Uani 1 1 d . .
O5 O 0.49456(18) 0.3574(3) 0.45291(14) 0.0439(9) Uani 1 1 d . .
O6 O 0.50509(19) 0.3416(3) 0.54332(13) 0.0462(9) Uani 1 1 d . .
O7 O 0.91186(18) 0.1595(3) 0.56394(13) 0.0403(9) Uani 1 1 d . .
O8 O 0.92087(18) -0.0001(3) 0.55416(12) 0.0440(9) Uani 1 1 d . .
O9 O 0.36433(19) 0.3156(3) 0.59564(13) 0.0519(11) Uani 1 1 d . .
O10 O 0.2468(2) 0.3070(4) 0.54699(14) 0.0621(13) Uani 1 1 d . .
O11 O 0.52561(19) 0.3804(3) 0.86240(13) 0.0503(10) Uani 1 1 d . .
O12 O 0.4850(2) 0.4430(3) 0.78017(13) 0.0448(9) Uani 1 1 d . .
O13 O 1.01055(18) 0.1487(3) 0.73654(12) 0.0393(8) Uani 1 1 d . .
O14 O 0.98594(17) 0.2438(3) 0.66367(12) 0.0408(9) Uani 1 1 d . .
O15 O 0.74311(17) 0.2051(3) 0.93131(12) 0.0437(9) Uani 1 1 d . .
O16 O 0.84806(18) 0.1534(3) 0.89220(12) 0.0410(9) Uani 1 1 d . .
O17 O 0.8912(3) 0.3759(5) 0.5327(2) 0.119(2) Uani 1 1 d . .
H17A H 0.9020 0.3144 0.5489 0.143 Uiso 1 1 d R U
H17B H 0.9340 0.4070 0.5536 0.143 Uiso 1 1 d R U
O18 O 0.1526(4) 0.5074(5) 0.5583(2) 0.134(2) Uani 1 1 d . .
H18A H 0.2014 0.4661 0.5561 0.161 Uiso 1 1 d R U
H18B H 0.1497 0.5320 0.5228 0.161 Uiso 1 1 d R U
O19 O 1.0163(3) 0.4402(4) 0.6113(2) 0.111(2) Uani 1 1 d . .
H19A H 1.0237 0.3887 0.6346 0.133 Uiso 1 1 d R U
H19B H 1.0594 0.4793 0.6207 0.133 Uiso 1 1 d R U
N1 N 0.5911(3) 0.2619(4) 0.95502(19) 0.0620(15) Uani 1 1 d . .
H1A H 0.5596 0.2830 0.9200 0.074 Uiso 1 1 d R U
H1B H 0.6410 0.2456 0.9439 0.074 Uiso 1 1 d R U
N2 N 0.9931(3) 0.0586(4) 0.8431(2) 0.0736(17) Uani 1 1 d . .
H2A H 0.9881 0.0862 0.8074 0.088 Uiso 1 1 d R U
H2B H 0.9741 0.0994 0.8725 0.088 Uiso 1 1 d R U
C1 C 0.6463(2) 0.2145(4) 0.48286(18) 0.0320(10) Uani 1 1 d . .
C2 C 0.7391(2) 0.2014(4) 0.48787(17) 0.0334(11) Uani 1 1 d . .
H2C H 0.7626 0.2495 0.4631 0.040 Uiso 1 1 calc R U
H2D H 0.7615 0.2157 0.5267 0.040 Uiso 1 1 calc R U
C3 C 0.7638(2) 0.0978(4) 0.47242(16) 0.0305(10) Uani 1 1 d . .
C4 C 0.7296(2) 0.0766(4) 0.41267(17) 0.0347(11) Uani 1 1 d . .
H4A H 0.7450 0.0090 0.4022 0.042 Uiso 1 1 calc R U
H4B H 0.7529 0.1236 0.3872 0.042 Uiso 1 1 calc R U
C5 C 0.6369(3) 0.0861(4) 0.40628(17) 0.0339(11) Uani 1 1 d . .
H5 H 0.6156 0.0719 0.3667 0.041 Uiso 1 1 calc R U
C6 C 0.6130(3) 0.1902(4) 0.42171(18) 0.0347(11) Uani 1 1 d . .
H6A H 0.5531 0.1961 0.4176 0.042 Uiso 1 1 calc R U
H6B H 0.6349 0.2381 0.3960 0.042 Uiso 1 1 calc R U
C7 C 0.6110(2) 0.1384(4) 0.52124(18) 0.0332(11) Uani 1 1 d . .
H7A H 0.6314 0.1522 0.5605 0.040 Uiso 1 1 calc R U
H7B H 0.5511 0.1444 0.5177 0.040 Uiso 1 1 calc R U
C8 C 0.6346(2) 0.0327(4) 0.50593(18) 0.0341(11) Uani 1 1 d . .
H8 H 0.6116 -0.0155 0.5315 0.041 Uiso 1 1 calc R U
C9 C 0.7272(2) 0.0238(4) 0.51135(17) 0.0341(11) Uani 1 1 d . .
H9A H 0.7426 -0.0441 0.5017 0.041 Uiso 1 1 calc R U
H9B H 0.7490 0.0369 0.5505 0.041 Uiso 1 1 calc R U
C10 C 0.6009(3) 0.0114(4) 0.44536(18) 0.0366(11) Uani 1 1 d . .
H10A H 0.5411 0.0170 0.4415 0.044 Uiso 1 1 calc R U
H10B H 0.6154 -0.0566 0.4351 0.044 Uiso 1 1 calc R U
C11 C 0.6280(2) 0.3202(4) 0.49848(19) 0.0366(12) Uani 1 1 d . .
H11A H 0.6556 0.3341 0.5360 0.044 Uiso 1 1 calc R U
H11B H 0.6510 0.3652 0.4718 0.044 Uiso 1 1 calc R U
C12 C 0.5391(3) 0.3429(4) 0.4988(2) 0.0393(12) Uani 1 1 d . .
C13 C 0.8567(2) 0.0884(4) 0.47493(17) 0.0400(13) Uani 1 1 d . .
H13A H 0.8700 0.0284 0.4542 0.048 Uiso 1 1 calc R U
H13B H 0.8782 0.1459 0.4558 0.048 Uiso 1 1 calc R U
C14 C 0.8994(2) 0.0824(5) 0.53401(19) 0.0380(13) Uani 1 1 d . .
C15 C 0.2842(3) 0.2523(4) 0.69644(19) 0.0397(12) Uani 1 1 d . .
C16 C 0.3686(2) 0.2912(4) 0.71867(17) 0.0358(11) Uani 1 1 d . .
H16A H 0.3639 0.3610 0.7301 0.043 Uiso 1 1 calc R U
H16B H 0.4048 0.2886 0.6884 0.043 Uiso 1 1 calc R U
C17 C 0.4063(3) 0.2305(4) 0.76890(18) 0.0374(12) Uani 1 1 d . .
C18 C 0.3509(3) 0.2402(4) 0.81656(19) 0.0465(13) Uani 1 1 d . .
H18C H 0.3738 0.2016 0.8494 0.056 Uiso 1 1 calc R U
H18D H 0.3477 0.3102 0.8279 0.056 Uiso 1 1 calc R U
C19 C 0.2655(3) 0.2015(5) 0.7961(2) 0.0546(16) Uani 1 1 d . .
H19 H 0.2295 0.2081 0.8268 0.066 Uiso 1 1 calc R U
C20 C 0.2291(3) 0.2611(5) 0.7446(2) 0.0502(15) Uani 1 1 d . .
H20A H 0.2240 0.3314 0.7550 0.060 Uiso 1 1 calc R U
H20B H 0.1743 0.2358 0.7320 0.060 Uiso 1 1 calc R U
C21 C 0.2892(3) 0.1431(5) 0.6813(2) 0.0546(16) Uani 1 1 d . .
H21A H 0.3239 0.1349 0.6505 0.065 Uiso 1 1 calc R U
H21B H 0.2343 0.1182 0.6684 0.065 Uiso 1 1 calc R U
C22 C 0.3247(3) 0.0828(4) 0.7326(2) 0.0564(15) Uani 1 1 d . .
H22 H 0.3286 0.0118 0.7218 0.068 Uiso 1 1 calc R U
C23 C 0.4090(3) 0.1216(4) 0.7517(2) 0.0523(14) Uani 1 1 d . .
H23A H 0.4441 0.1144 0.7210 0.063 Uiso 1 1 calc R U
H23B H 0.4330 0.0820 0.7838 0.063 Uiso 1 1 calc R U
C24 C 0.2706(4) 0.0919(5) 0.7794(2) 0.0650(18) Uani 1 1 d . .
H24A H 0.2932 0.0525 0.8119 0.078 Uiso 1 1 calc R U
H24B H 0.2158 0.0665 0.7669 0.078 Uiso 1 1 calc R U
C25 C 0.2457(3) 0.3130(4) 0.64665(19) 0.0476(15) Uani 1 1 d . .
H25A H 0.1895 0.2892 0.6373 0.057 Uiso 1 1 calc R U
H25B H 0.2423 0.3825 0.6588 0.057 Uiso 1 1 calc R U
C26 C 0.2878(3) 0.3110(4) 0.5942(2) 0.0464(14) Uani 1 1 d . .
C27 C 0.4924(3) 0.2646(4) 0.7874(2) 0.0444(13) Uani 1 1 d . .
H27A H 0.5165 0.2186 0.8165 0.053 Uiso 1 1 calc R U
H27B H 0.5247 0.2595 0.7552 0.053 Uiso 1 1 calc R U
C28 C 0.5005(3) 0.3676(5) 0.8100(2) 0.0459(13) Uani 1 1 d . .
C29 C 0.9230(2) 0.3615(4) 0.76781(17) 0.0339(11) Uani 1 1 d . .
C30 C 0.8736(2) 0.2772(4) 0.79191(17) 0.0330(11) Uani 1 1 d . .
H30A H 0.8633 0.2247 0.7635 0.040 Uiso 1 1 calc R U
H30B H 0.9056 0.2481 0.8248 0.040 Uiso 1 1 calc R U
C31 C 0.7922(3) 0.3156(4) 0.80908(18) 0.0362(12) Uani 1 1 d . .
C32 C 0.7439(3) 0.3602(5) 0.75616(19) 0.0470(15) Uani 1 1 d . .
H32A H 0.7335 0.3083 0.7274 0.056 Uiso 1 1 calc R U
H32B H 0.6909 0.3850 0.7658 0.056 Uiso 1 1 calc R U
C33 C 0.7910(3) 0.4441(4) 0.7330(2) 0.0487(15) Uani 1 1 d . .
H33 H 0.7590 0.4722 0.6993 0.058 Uiso 1 1 calc R U
C34 C 0.8736(2) 0.4045(5) 0.71651(18) 0.0450(14) Uani 1 1 d . .
H34A H 0.8638 0.3528 0.6875 0.054 Uiso 1 1 calc R U
H34B H 0.9042 0.4589 0.7009 0.054 Uiso 1 1 calc R U
C35 C 0.9363(3) 0.4409(4) 0.81253(19) 0.0373(12) Uani 1 1 d . .
H35A H 0.9691 0.4949 0.7986 0.045 Uiso 1 1 calc R U
H35B H 0.9672 0.4124 0.8461 0.045 Uiso 1 1 calc R U
C36 C 0.8560(3) 0.4836(4) 0.8289(2) 0.0420(12) Uani 1 1 d . .
H36 H 0.8668 0.5365 0.8576 0.050 Uiso 1 1 calc R U
C37 C 0.8079(3) 0.3975(4) 0.85258(18) 0.0375(12) Uani 1 1 d . .
H37A H 0.8391 0.3706 0.8864 0.045 Uiso 1 1 calc R U
H37B H 0.7555 0.4226 0.8633 0.045 Uiso 1 1 calc R U
C38 C 0.8089(3) 0.5252(5) 0.7765(2) 0.0521(15) Uani 1 1 d . .
H38A H 0.8408 0.5782 0.7608 0.063 Uiso 1 1 calc R U
H38B H 0.7573 0.5542 0.7862 0.063 Uiso 1 1 calc R U
C39 C 1.0062(2) 0.3228(4) 0.75422(19) 0.0376(12) Uani 1 1 d . .
H39A H 1.0350 0.3765 0.7365 0.045 Uiso 1 1 calc R U
H39B H 1.0388 0.3052 0.7896 0.045 Uiso 1 1 calc R U
C40 C 1.0013(2) 0.2348(4) 0.71637(19) 0.0381(12) Uani 1 1 d . .
C41 C 0.7429(3) 0.2319(4) 0.83223(18) 0.0405(12) Uani 1 1 d . .
H41A H 0.6873 0.2559 0.8361 0.049 Uiso 1 1 calc R U
H41B H 0.7386 0.1766 0.8052 0.049 Uiso 1 1 calc R U
C42 C 0.7794(3) 0.1949(4) 0.88724(19) 0.0402(12) Uani 1 1 d . .
C43 C 0.5518(4) 0.1610(7) 0.9400(3) 0.108(3) Uani 1 1 d . .
H43A H 0.5704 0.1126 0.9687 0.163 Uiso 1 1 calc R U
H43B H 0.5675 0.1392 0.9038 0.163 Uiso 1 1 calc R U
H43C H 0.4927 0.1671 0.9379 0.163 Uiso 1 1 calc R U
C44 C 0.5823(4) 0.2925(6) 1.0116(2) 0.076(2) Uani 1 1 d . .
H44A H 0.5245 0.2984 1.0167 0.114 Uiso 1 1 calc R U
H44B H 0.6088 0.3565 1.0188 0.114 Uiso 1 1 calc R U
H44C H 0.6075 0.2434 1.0378 0.114 Uiso 1 1 calc R U
C45 C 0.9359(3) -0.0242(5) 0.8389(2) 0.0555(15) Uani 1 1 d . .
H45A H 0.9475 -0.0673 0.8080 0.083 Uiso 1 1 calc R U
H45B H 0.8804 0.0011 0.8320 0.083 Uiso 1 1 calc R U
H45C H 0.9416 -0.0618 0.8738 0.083 Uiso 1 1 calc R U
C46 C 1.0773(3) 0.0355(5) 0.8534(2) 0.0583(16) Uani 1 1 d . .
H46A H 1.0872 -0.0006 0.8886 0.087 Uiso 1 1 calc R U
H46B H 1.1090 0.0967 0.8556 0.087 Uiso 1 1 calc R U
H46C H 1.0937 -0.0053 0.8228 0.087 Uiso 1 1 calc R U

loop_
_atom_site_aniso_label
_atom_site_aniso_U_11
_atom_site_aniso_U_22
_atom_site_aniso_U_33
_atom_site_aniso_U_23
_atom_site_aniso_U_13
_atom_site_aniso_U_12
U1 0.04070(10) 0.02539(12) 0.03726(10) -0.00277(8) 0.00187(7) -0.00110(8)
U2 0.02885(9) 0.04234(14) 0.02854(9) -0.00278(8) 0.00128(6) 0.00434(8)
O1 0.062(2) 0.021(2) 0.0450(19) 0.0047(16) 0.0017(15) 0.0015(17)
O2 0.065(2) 0.027(2) 0.068(2) -0.0149(18) 0.0026(18) 0.0069(19)
O3 0.0312(16) 0.056(3) 0.049(2) 0.0014(18) 0.0094(14) 0.0003(17)
O4 0.0272(15) 0.063(3) 0.0407(18) -0.0080(17) 0.0030(13) 0.0064(16)
O5 0.0418(17) 0.040(2) 0.050(2) 0.0111(18) 0.0029(15) 0.0052(17)
O6 0.0465(18) 0.046(3) 0.046(2) -0.0074(17) 0.0013(15) 0.0008(17)
O7 0.0383(17) 0.047(3) 0.0339(17) 0.0032(16) -0.0029(13) -0.0005(16)
O8 0.0474(19) 0.051(3) 0.0314(17) -0.0054(17) -0.0060(14) 0.0029(19)
O9 0.0433(19) 0.079(3) 0.0332(18) -0.0030(18) 0.0049(14) 0.0037(19)
O10 0.0443(19) 0.100(4) 0.041(2) -0.005(2) 0.0010(16) -0.012(2)
O11 0.064(2) 0.050(3) 0.0342(19) 0.0028(17) -0.0102(16) -0.005(2)
O12 0.059(2) 0.040(3) 0.0330(18) 0.0047(16) -0.0075(15) -0.0096(18)
O13 0.0459(18) 0.040(2) 0.0309(17) -0.0055(16) 0.0000(13) 0.0040(17)
O14 0.0480(18) 0.043(3) 0.0313(17) 0.0012(16) 0.0034(13) 0.0059(17)
O15 0.0386(17) 0.053(3) 0.0395(18) 0.0022(17) 0.0028(14) 0.0027(17)
O16 0.0428(18) 0.044(3) 0.0356(18) -0.0048(16) 0.0013(14) 0.0022(17)
O17 0.110(4) 0.122(6) 0.122(5) 0.029(4) -0.005(3) -0.027(4)
O18 0.158(5) 0.127(7) 0.117(5) 0.002(4) 0.017(4) 0.021(5)
O19 0.109(4) 0.089(5) 0.138(5) 0.027(4) 0.025(3) -0.002(3)
N1 0.047(2) 0.081(5) 0.061(3) 0.027(3) 0.021(2) 0.019(3)
N2 0.074(3) 0.071(5) 0.075(4) -0.024(3) 0.008(3) 0.009(3)
C1 0.036(2) 0.024(3) 0.035(2) 0.000(2) -0.0032(18) -0.002(2)
C2 0.036(2) 0.032(3) 0.031(2) 0.003(2) -0.0025(17) -0.008(2)
C3 0.035(2) 0.034(3) 0.021(2) 0.000(2) -0.0025(16) 0.002(2)
C4 0.035(2) 0.040(3) 0.028(2) 0.002(2) 0.0014(17) -0.001(2)
C5 0.038(2) 0.038(3) 0.024(2) -0.001(2) -0.0045(17) -0.007(2)
C6 0.038(2) 0.032(3) 0.034(2) 0.006(2) -0.0009(18) -0.008(2)
C7 0.034(2) 0.031(3) 0.034(2) 0.001(2) 0.0016(18) -0.004(2)
C8 0.033(2) 0.030(3) 0.040(3) 0.003(2) 0.0061(18) -0.006(2)
C9 0.035(2) 0.040(3) 0.027(2) 0.003(2) -0.0016(17) -0.002(2)
C10 0.042(2) 0.023(3) 0.043(3) -0.001(2) -0.001(2) -0.004(2)
C11 0.041(2) 0.026(3) 0.042(3) -0.002(2) -0.003(2) -0.005(2)
C12 0.042(2) 0.024(3) 0.053(3) -0.002(2) 0.007(2) -0.009(2)
C13 0.034(2) 0.058(4) 0.027(2) -0.003(2) -0.0004(18) -0.001(2)
C14 0.027(2) 0.053(4) 0.035(3) 0.000(3) 0.0057(18) -0.004(2)
C15 0.042(2) 0.042(4) 0.037(3) -0.009(2) 0.010(2) -0.005(2)
C16 0.039(2) 0.034(3) 0.036(2) -0.008(2) 0.0110(19) -0.005(2)
C17 0.040(2) 0.037(3) 0.036(2) -0.004(2) 0.0074(19) -0.001(2)
C18 0.062(3) 0.038(4) 0.042(3) -0.004(2) 0.016(2) -0.009(3)
C19 0.058(3) 0.059(5) 0.051(3) -0.008(3) 0.027(3) -0.008(3)
C20 0.042(3) 0.055(4) 0.057(3) -0.018(3) 0.022(2) -0.012(3)
C21 0.055(3) 0.053(4) 0.059(3) -0.027(3) 0.024(3) -0.022(3)
C22 0.077(4) 0.026(3) 0.070(4) -0.011(3) 0.025(3) -0.011(3)
C23 0.066(3) 0.032(4) 0.061(3) 0.007(3) 0.016(3) 0.008(3)
C24 0.081(4) 0.053(5) 0.064(4) -0.004(3) 0.029(3) -0.025(4)
C25 0.036(2) 0.063(4) 0.044(3) -0.016(3) 0.004(2) -0.003(3)
C26 0.041(3) 0.057(4) 0.040(3) -0.007(3) -0.001(2) 0.004(3)
C27 0.050(3) 0.041(4) 0.042(3) -0.003(2) 0.004(2) 0.006(3)
C28 0.046(3) 0.052(4) 0.039(3) -0.003(3) 0.002(2) -0.007(3)
C29 0.031(2) 0.041(3) 0.029(2) 0.004(2) 0.0003(17) 0.007(2)
C30 0.033(2) 0.032(3) 0.033(2) -0.008(2) -0.0023(17) 0.003(2)
C31 0.033(2) 0.042(3) 0.032(2) -0.003(2) 0.0002(18) 0.003(2)
C32 0.032(2) 0.076(5) 0.032(3) 0.002(3) 0.0009(19) 0.007(3)
C33 0.040(3) 0.069(5) 0.037(3) 0.018(3) 0.002(2) 0.018(3)
C34 0.039(2) 0.066(4) 0.031(2) 0.011(3) 0.0058(19) 0.012(3)
C35 0.040(2) 0.034(3) 0.038(3) 0.004(2) 0.0038(19) -0.001(2)
C36 0.052(3) 0.033(3) 0.042(3) -0.001(2) 0.012(2) 0.005(3)
C37 0.038(2) 0.042(4) 0.033(2) 0.006(2) 0.0047(19) -0.003(2)
C38 0.056(3) 0.054(4) 0.049(3) 0.013(3) 0.020(2) 0.022(3)
C39 0.030(2) 0.043(4) 0.038(3) 0.002(2) -0.0031(18) 0.002(2)
C40 0.027(2) 0.048(4) 0.039(3) 0.001(3) 0.0017(18) 0.008(2)
C41 0.039(2) 0.045(4) 0.038(3) -0.005(2) 0.0012(19) -0.001(2)
C42 0.048(3) 0.037(3) 0.036(3) -0.006(2) 0.006(2) -0.014(3)
C43 0.096(5) 0.142(10) 0.084(5) 0.037(5) -0.007(4) -0.040(6)
C44 0.076(4) 0.079(6) 0.077(4) 0.016(4) 0.032(3) 0.035(4)
C45 0.059(3) 0.051(4) 0.059(3) -0.009(3) 0.016(3) -0.009(3)
C46 0.064(3) 0.061(5) 0.048(3) -0.010(3) -0.003(3) 0.013(3)

loop_
_atom_type_symbol
_atom_type_description
_atom_type_scat_dispersion_real
_atom_type_scat_dispersion_imag
_atom_type_scat_source
C C 0.0033 0.0016 'International Tables Vol C Tables 4.2.6.8 and 6.1.1.4'
H H 0.0000 0.0000 'International Tables Vol C Tables 4.2.6.8 and 6.1.1.4'
O O 0.0106 0.0060 'International Tables Vol C Tables 4.2.6.8 and 6.1.1.4'
U U -9.6767 9.6646 'International Tables Vol C Tables 4.2.6.8 and 6.1.1.4'
N N 0.0061 0.0033 'International Tables Vol C Tables 4.2.6.8 and 6.1.1.4'

loop_
_geom_angle_atom_site_label_1
_geom_angle_atom_site_label_2
_geom_angle_atom_site_label_3
_geom_angle
_geom_angle_site_symmetry_1
_geom_angle_site_symmetry_3
O1 U1 O2 179.47(16) . .
O1 U1 O9 91.22(14) . .
O2 U1 O9 89.05(15) . .
O1 U1 O5 88.40(14) . .
O2 U1 O5 91.84(15) . .
O9 U1 O5 121.82(10) . .
O1 U1 O6 87.51(14) . .
O2 U1 O6 93.00(14) . .
O9 U1 O6 69.32(11) . .
O5 U1 O6 52.54(10) . .
O1 U1 O16 91.30(13) . 4_565
O2 U1 O16 88.36(15) . 4_565
O9 U1 O16 171.28(10) . 4_565
O5 U1 O16 66.61(10) . 4_565
O6 U1 O16 119.14(10) . 4_565
O1 U1 O10 93.55(16) . .
O2 U1 O10 86.26(16) . .
O9 U1 O10 52.42(11) . .
O5 U1 O10 173.91(11) . .
O6 U1 O10 121.74(11) . .
O16 U1 O10 119.06(10) 4_565 .
O1 U1 O15 84.11(14) . 4_565
O2 U1 O15 95.37(14) . 4_565
O9 U1 O15 120.00(10) . 4_565
O5 U1 O15 117.81(10) . 4_565
O6 U1 O15 167.52(11) . 4_565
O16 U1 O15 52.04(10) 4_565 4_565
O10 U1 O15 68.17(10) . 4_565
O3 U2 O4 178.80(14) . .
O3 U2 O8 90.14(13) . .
O4 U2 O8 91.01(12) . .
O3 U2 O7 86.85(13) . .
O4 U2 O7 94.12(13) . .
O8 U2 O7 52.69(12) . .
O3 U2 O12 88.39(14) . 2_646
O4 U2 O12 90.78(14) . 2_646
O8 U2 O12 117.58(13) . 2_646
O7 U2 O12 169.11(12) . 2_646
O3 U2 O14 93.75(14) . .
O4 U2 O14 85.93(14) . .
O8 U2 O14 121.74(12) . .
O7 U2 O14 69.50(11) . .
O12 U2 O14 120.63(11) 2_646 .
O3 U2 O13 85.92(13) . .
O4 U2 O13 92.98(12) . .
O8 U2 O13 172.24(12) . .
O7 U2 O13 120.30(12) . .
O12 U2 O13 69.04(12) 2_646 .
O14 U2 O13 52.04(11) . .
O3 U2 O11 90.28(14) . 2_646
O4 U2 O11 89.89(14) . 2_646
O8 U2 O11 65.22(12) . 2_646
O7 U2 O11 117.81(11) . 2_646
O12 U2 O11 52.39(11) 2_646 2_646
O14 U2 O11 171.89(10) . 2_646
O13 U2 O11 121.40(11) . 2_646
C12 O5 U1 93.7(3) . .
C12 O6 U1 94.2(3) . .
C14 O7 U2 92.9(3) . .
C14 O8 U2 95.2(3) . .
C26 O9 U1 95.6(3) . .
C26 O10 U1 93.4(3) . .
C28 O11 U2 93.7(4) . 2_656
C28 O12 U2 95.7(3) . 2_656
C40 O13 U2 94.4(3) . .
C40 O14 U2 94.9(3) . .
C42 O15 U1 93.5(3) . 4_666
C42 O16 U1 94.4(3) . 4_666
H17A O17 H17B 94.3 . .
H18A O18 H18B 97.0 . .
H19A O19 H19B 104.3 . .
C44 N1 C43 113.3(5) . .
C44 N1 H1A 128.8 . .
C43 N1 H1A 83.3 . .
C44 N1 H1B 121.3 . .
C43 N1 H1B 95.2 . .
H1A N1 H1B 103.6 . .
C46 N2 C45 117.3(5) . .
C46 N2 H2A 103.9 . .
C45 N2 H2A 104.3 . .
C46 N2 H2B 112.4 . .
C45 N2 H2B 103.3 . .
H2A N2 H2B 115.9 . .
C11 C1 C7 112.6(4) . .
C11 C1 C2 108.2(4) . .
C7 C1 C2 108.3(4) . .
C11 C1 C6 111.9(4) . .
C7 C1 C6 107.8(4) . .
C2 C1 C6 107.8(4) . .
C3 C2 C1 112.3(4) . .
C3 C2 H2C 109.1 . .
C1 C2 H2C 109.1 . .
C3 C2 H2D 109.1 . .
C1 C2 H2D 109.1 . .
H2C C2 H2D 107.9 . .
C2 C3 C4 108.8(4) . .
C2 C3 C9 108.6(4) . .
C4 C3 C9 108.7(4) . .
C2 C3 C13 111.1(4) . .
C4 C3 C13 107.3(3) . .
C9 C3 C13 112.2(4) . .
C3 C4 C5 110.7(3) . .
C3 C4 H4A 109.5 . .
C5 C4 H4A 109.5 . .
C3 C4 H4B 109.5 . .
C5 C4 H4B 109.5 . .
H4A C4 H4B 108.1 . .
C6 C5 C4 109.7(4) . .
C6 C5 C10 109.4(4) . .
C4 C5 C10 109.2(4) . .
C6 C5 H5 109.5 . .
C4 C5 H5 109.5 . .
C10 C5 H5 109.5 . .
C5 C6 C1 110.6(4) . .
C5 C6 H6A 109.5 . .
C1 C6 H6A 109.5 . .
C5 C6 H6B 109.5 . .
C1 C6 H6B 109.5 . .
H6A C6 H6B 108.1 . .
C8 C7 C1 110.9(4) . .
C8 C7 H7A 109.5 . .
C1 C7 H7A 109.5 . .
C8 C7 H7B 109.5 . .
C1 C7 H7B 109.5 . .
H7A C7 H7B 108.0 . .
C9 C8 C10 109.4(3) . .
C9 C8 C7 109.3(4) . .
C10 C8 C7 109.0(4) . .
C9 C8 H8 109.7 . .
C10 C8 H8 109.7 . .
C7 C8 H8 109.7 . .
C8 C9 C3 110.5(4) . .
C8 C9 H9A 109.5 . .
C3 C9 H9A 109.5 . .
C8 C9 H9B 109.5 . .
C3 C9 H9B 109.5 . .
H9A C9 H9B 108.1 . .
C8 C10 C5 109.3(4) . .
C8 C10 H10A 109.8 . .
C5 C10 H10A 109.8 . .
C8 C10 H10B 109.8 . .
C5 C10 H10B 109.8 . .
H10A C10 H10B 108.3 . .
C12 C11 C1 114.5(4) . .
C12 C11 H11A 108.6 . .
C1 C11 H11A 108.6 . .
C12 C11 H11B 108.6 . .
C1 C11 H11B 108.6 . .
H11A C11 H11B 107.6 . .
O6 C12 O5 117.8(4) . .
O6 C12 C11 121.6(4) . .
O5 C12 C11 120.4(4) . .
C14 C13 C3 114.1(3) . .
C14 C13 H13A 108.7 . .
C3 C13 H13A 108.7 . .
C14 C13 H13B 108.7 . .
C3 C13 H13B 108.7 . .
H13A C13 H13B 107.6 . .
O8 C14 O7 119.2(4) . .
O8 C14 C13 119.6(5) . .
O7 C14 C13 121.2(5) . .
C21 C15 C25 111.1(4) . .
C21 C15 C16 110.2(4) . .
C25 C15 C16 112.3(4) . .
C21 C15 C20 107.6(4) . .
C25 C15 C20 108.1(4) . .
C16 C15 C20 107.2(4) . .
C15 C16 C17 111.8(4) . .
C15 C16 H16A 109.3 . .
C17 C16 H16A 109.3 . .
C15 C16 H16B 109.3 . .
C17 C16 H16B 109.3 . .
H16A C16 H16B 107.9 . .
C27 C17 C23 108.5(4) . .
C27 C17 C16 111.2(4) . .
C23 C17 C16 108.8(4) . .
C27 C17 C18 111.5(4) . .
C23 C17 C18 108.5(4) . .
C16 C17 C18 108.2(4) . .
C19 C18 C17 109.2(4) . .
C19 C18 H18C 109.8 . .
C17 C18 H18C 109.8 . .
C19 C18 H18D 109.8 . .
C17 C18 H18D 109.8 . .
H18C C18 H18D 108.3 . .
C24 C19 C18 109.7(5) . .
C24 C19 C20 108.7(5) . .
C18 C19 C20 110.4(5) . .
C24 C19 H19 109.3 . .
C18 C19 H19 109.3 . .
C20 C19 H19 109.3 . .
C19 C20 C15 110.3(4) . .
C19 C20 H20A 109.6 . .
C15 C20 H20A 109.6 . .
C19 C20 H20B 109.6 . .
C15 C20 H20B 109.6 . .
H20A C20 H20B 108.1 . .
C15 C21 C22 110.3(4) . .
C15 C21 H21A 109.6 . .
C22 C21 H21A 109.6 . .
C15 C21 H21B 109.6 . .
C22 C21 H21B 109.6 . .
H21A C21 H21B 108.1 . .
C24 C22 C23 110.0(5) . .
C24 C22 C21 110.1(5) . .
C23 C22 C21 108.9(5) . .
C24 C22 H22 109.3 . .
C23 C22 H22 109.3 . .
C21 C22 H22 109.3 . .
C22 C23 C17 111.3(4) . .
C22 C23 H23A 109.4 . .
C17 C23 H23A 109.4 . .
C22 C23 H23B 109.4 . .
C17 C23 H23B 109.4 . .
H23A C23 H23B 108.0 . .
C22 C24 C19 108.9(5) . .
C22 C24 H24A 109.9 . .
C19 C24 H24A 109.9 . .
C22 C24 H24B 109.9 . .
C19 C24 H24B 109.9 . .
H24A C24 H24B 108.3 . .
C26 C25 C15 116.9(4) . .
C26 C25 H25A 108.1 . .
C15 C25 H25A 108.1 . .
C26 C25 H25B 108.1 . .
C15 C25 H25B 108.1 . .
H25A C25 H25B 107.3 . .
O10 C26 O9 118.3(4) . .
O10 C26 C25 120.1(4) . .
O9 C26 C25 121.6(4) . .
C28 C27 C17 115.8(4) . .
C28 C27 H27A 108.3 . .
C17 C27 H27A 108.3 . .
C28 C27 H27B 108.3 . .
C17 C27 H27B 108.3 . .
H27A C27 H27B 107.4 . .
O12 C28 O11 118.2(5) . .
O12 C28 C27 122.8(4) . .
O11 C28 C27 119.0(5) . .
C35 C29 C34 109.3(4) . .
C35 C29 C39 108.8(4) . .
C34 C29 C39 112.1(3) . .
C35 C29 C30 107.5(3) . .
C34 C29 C30 108.9(4) . .
C39 C29 C30 110.2(4) . .
C31 C30 C29 111.1(4) . .
C31 C30 H30A 109.4 . .
C29 C30 H30A 109.4 . .
C31 C30 H30B 109.4 . .
C29 C30 H30B 109.4 . .
H30A C30 H30B 108.0 . .
C37 C31 C41 110.3(4) . .
C37 C31 C30 109.7(4) . .
C41 C31 C30 111.2(4) . .
C37 C31 C32 108.4(4) . .
C41 C31 C32 109.5(4) . .
C30 C31 C32 107.7(4) . .
C33 C32 C31 110.4(4) . .
C33 C32 H32A 109.6 . .
C31 C32 H32A 109.6 . .
C33 C32 H32B 109.6 . .
C31 C32 H32B 109.6 . .
H32A C32 H32B 108.1 . .
C32 C33 C38 111.0(4) . .
C32 C33 C34 109.5(5) . .
C38 C33 C34 108.0(4) . .
C32 C33 H33 109.4 . .
C38 C33 H33 109.4 . .
C34 C33 H33 109.4 . .
C29 C34 C33 109.8(3) . .
C29 C34 H34A 109.7 . .
C33 C34 H34A 109.7 . .
C29 C34 H34B 109.7 . .
C33 C34 H34B 109.7 . .
H34A C34 H34B 108.2 . .
C29 C35 C36 112.3(4) . .
C29 C35 H35A 109.2 . .
C36 C35 H35A 109.2 . .
C29 C35 H35B 109.2 . .
C36 C35 H35B 109.2 . .
H35A C35 H35B 107.9 . .
C38 C36 C35 108.2(4) . .
C38 C36 C37 110.1(4) . .
C35 C36 C37 107.5(4) . .
C38 C36 H36 110.3 . .
C35 C36 H36 110.3 . .
C37 C36 H36 110.3 . .
C31 C37 C36 110.5(4) . .
C31 C37 H37A 109.5 . .
C36 C37 H37A 109.5 . .
C31 C37 H37B 109.5 . .
C36 C37 H37B 109.5 . .
H37A C37 H37B 108.1 . .
C36 C38 C33 110.4(5) . .
C36 C38 H38A 109.6 . .
C33 C38 H38A 109.6 . .
C36 C38 H38B 109.6 . .
C33 C38 H38B 109.6 . .
H38A C38 H38B 108.1 . .
C40 C39 C29 113.9(4) . .
C40 C39 H39A 108.8 . .
C29 C39 H39A 108.8 . .
C40 C39 H39B 108.8 . .
C29 C39 H39B 108.8 . .
H39A C39 H39B 107.7 . .
O13 C40 O14 118.3(5) . .
O13 C40 C39 120.2(4) . .
O14 C40 C39 121.5(5) . .
C42 C41 C31 112.9(4) . .
C42 C41 H41A 109.0 . .
C31 C41 H41A 109.0 . .
C42 C41 H41B 109.0 . .
C31 C41 H41B 109.0 . .
H41A C41 H41B 107.8 . .
O16 C42 O15 117.7(4) . .
O16 C42 C41 121.0(4) . .
O15 C42 C41 121.3(4) . .
N1 C43 H43A 109.5 . .
N1 C43 H43B 109.5 . .
H43A C43 H43B 109.5 . .
N1 C43 H43C 109.5 . .
H43A C43 H43C 109.5 . .
H43B C43 H43C 109.5 . .
N1 C44 H44A 109.5 . .
N1 C44 H44B 109.5 . .
H44A C44 H44B 109.5 . .
N1 C44 H44C 109.5 . .
H44A C44 H44C 109.5 . .
H44B C44 H44C 109.5 . .
N2 C45 H45A 109.5 . .
N2 C45 H45B 109.5 . .
H45A C45 H45B 109.5 . .
N2 C45 H45C 109.5 . .
H45A C45 H45C 109.5 . .
H45B C45 H45C 109.5 . .
N2 C46 H46A 109.5 . .
N2 C46 H46B 109.5 . .
H46A C46 H46B 109.5 . .
N2 C46 H46C 109.5 . .
H46A C46 H46C 109.5 . .
H46B C46 H46C 109.5 . .

loop_
_geom_bond_atom_site_label_1
_geom_bond_atom_site_label_2
_geom_bond_distance
_geom_bond_site_symmetry_2
U1 O1 1.758(4) .
U1 O2 1.771(4) .
U1 O9 2.436(3) .
U1 O5 2.459(3) .
U1 O6 2.460(3) .
U1 O16 2.475(3) 4_565
U1 O10 2.483(3) .
U1 O15 2.486(3) 4_565
U2 O3 1.753(3) .
U2 O4 1.764(3) .
U2 O8 2.440(3) .
U2 O7 2.477(3) .
U2 O12 2.477(3) 2_646
U2 O14 2.480(4) .
U2 O13 2.495(3) .
U2 O11 2.498(4) 2_646
O5 C12 1.281(5) .
O6 C12 1.261(5) .
O7 C14 1.274(6) .
O8 C14 1.256(6) .
O9 C26 1.266(5) .
O10 C26 1.265(5) .
O11 C28 1.299(5) .
O11 U2 2.498(4) 2_656
O12 C28 1.261(6) .
O12 U2 2.477(3) 2_656
O13 C40 1.267(6) .
O14 C40 1.275(5) .
O15 C42 1.279(5) .
O15 U1 2.486(3) 4_666
O16 C42 1.264(6) .
O16 U1 2.475(3) 4_666
O17 H17A 0.9295 .
O17 H17B 0.9289 .
O18 H18A 0.9894 .
O18 H18B 0.9129 .
O19 H19A 0.8956 .
O19 H19B 0.9003 .
N1 C44 1.446(7) .
N1 C43 1.540(9) .
N1 H1A 0.9873 .
N1 H1B 0.9225 .
N2 C46 1.428(7) .
N2 C45 1.466(7) .
N2 H2A 0.9346 .
N2 H2B 0.9760 .
C1 C11 1.519(6) .
C1 C7 1.540(6) .
C1 C2 1.540(6) .
C1 C6 1.555(6) .
C2 C3 1.520(7) .
C2 H2C 0.9900 .
C2 H2D 0.9900 .
C3 C4 1.520(5) .
C3 C9 1.538(6) .
C3 C13 1.540(5) .
C4 C5 1.533(5) .
C4 H4A 0.9900 .
C4 H4B 0.9900 .
C5 C6 1.522(7) .
C5 C10 1.542(6) .
C5 H5 1.0000 .
C6 H6A 0.9900 .
C6 H6B 0.9900 .
C7 C8 1.539(7) .
C7 H7A 0.9900 .
C7 H7B 0.9900 .
C8 C9 1.531(5) .
C8 C10 1.535(6) .
C8 H8 1.0000 .
C9 H9A 0.9900 .
C9 H9B 0.9900 .
C10 H10A 0.9900 .
C10 H10B 0.9900 .
C11 C12 1.505(6) .
C11 H11A 0.9900 .
C11 H11B 0.9900 .
C13 C14 1.525(6) .
C13 H13A 0.9900 .
C13 H13B 0.9900 .
C15 C21 1.528(8) .
C15 C25 1.539(7) .
C15 C16 1.539(6) .
C15 C20 1.552(6) .
C16 C17 1.542(6) .
C16 H16A 0.9900 .
C16 H16B 0.9900 .
C17 C27 1.524(6) .
C17 C23 1.534(7) .
C17 C18 1.546(6) .
C18 C19 1.544(7) .
C18 H18C 0.9900 .
C18 H18D 0.9900 .
C19 C24 1.543(8) .
C19 C20 1.549(8) .
C19 H19 1.0000 .
C20 H20A 0.9900 .
C20 H20B 0.9900 .
C21 C22 1.546(8) .
C21 H21A 0.9900 .
C21 H21B 0.9900 .
C22 C24 1.514(7) .
C22 C23 1.520(7) .
C22 H22 1.0000 .
C23 H23A 0.9900 .
C23 H23B 0.9900 .
C24 H24A 0.9900 .
C24 H24B 0.9900 .
C25 C26 1.506(6) .
C25 H25A 0.9900 .
C25 H25B 0.9900 .
C27 C28 1.499(8) .
C27 H27A 0.9900 .
C27 H27B 0.9900 .
C29 C35 1.522(6) .
C29 C34 1.526(6) .
C29 C39 1.542(6) .
C29 C30 1.552(6) .
C30 C31 1.541(6) .
C30 H30A 0.9900 .
C30 H30B 0.9900 .
C31 C37 1.530(7) .
C31 C41 1.537(7) .
C31 C32 1.557(6) .
C32 C33 1.517(7) .
C32 H32A 0.9900 .
C32 H32B 0.9900 .
C33 C38 1.526(8) .
C33 C34 1.558(6) .
C33 H33 1.0000 .
C34 H34A 0.9900 .
C34 H34B 0.9900 .
C35 C36 1.539(6) .
C35 H35A 0.9900 .
C35 H35B 0.9900 .
C36 C38 1.523(7) .
C36 C37 1.554(7) .
C36 H36 1.0000 .
C37 H37A 0.9900 .
C37 H37B 0.9900 .
C38 H38A 0.9900 .
C38 H38B 0.9900 .
C39 C40 1.498(7) .
C39 H39A 0.9900 .
C39 H39B 0.9900 .
C41 C42 1.487(6) .
C41 H41A 0.9900 .
C41 H41B 0.9900 .
C43 H43A 0.9800 .
C43 H43B 0.9800 .
C43 H43C 0.9800 .
C44 H44A 0.9800 .
C44 H44B 0.9800 .
C44 H44C 0.9800 .
C45 H45A 0.9800 .
C45 H45B 0.9800 .
C45 H45C 0.9800 .
C46 H46A 0.9800 .
C46 H46B 0.9800 .
C46 H46C 0.9800 .

loop_
_geom_hbond_atom_site_label_D
_geom_hbond_atom_site_label_H
_geom_hbond_atom_site_label_A
_geom_hbond_distance_DH
_geom_hbond_distance_HA
_geom_hbond_distance_DA
_geom_hbond_angle_DHA
_geom_hbond_site_symmetry_A
N1 H1A O11 0.99 1.96 2.871(6) 152.9 .
N1 H1B O15 0.92 1.83 2.750(5) 172.1 .
N2 H2A O13 0.93 1.97 2.882(7) 164.1 .
N2 H2B O16 0.98 2.31 3.066(6) 134.0 .
N2 H2B O5 0.98 2.02 2.876(6) 145.6 4_666
O17 H17A O7 0.93 2.13 3.038(8) 164.0 .
O17 H17B O19 0.93 1.90 2.802(7) 163.0 .
O18 H18A O10 0.99 2.30 3.157(8) 144.3 .
O18 H18B O17 0.91 1.90 2.738(8) 151.3 3_666
O19 H19A O14 0.90 2.20 3.008(6) 150.6 .
O19 H19B O18 0.90 2.29 2.855(8) 120.2 1_655
